data_4304166
loop_
_publ_author_name
'Rupam Sarma'
'Anirban Karmakar'
'Jubaraj B. Baruah'

_publ_section_title
;
N-Oxides in Metal-Containing Multicomponent Molecular Complexes
;
_journal_name_full 'Inorganic Chemistry'
_journal_page_first 763
_journal_page_last 765
_journal_paper_doi 10.1021/ic701639n
_journal_volume 47
_journal_year 2008
_chemical_formula_sum 'C17 H15 N O3'
_chemical_formula_weight 281.30
_chemical_name_systematic
; 
 ? 
;
_space_group_IT_number 2
_symmetry_cell_setting triclinic
_symmetry_space_group_name_Hall '-P 1'
_symmetry_space_group_name_H-M 'P -1'
_atom_sites_solution_hydrogens geom
_atom_sites_solution_primary direct
_atom_sites_solution_secondary difmap
_audit_creation_method SHELXL-97
_cell_angle_alpha 106.374(13)
_cell_angle_beta 91.195(13)
_cell_angle_gamma 115.567(12)
_cell_formula_units_Z 2
_cell_length_a 7.7728(14)
_cell_length_b 8.3094(17)
_cell_length_c 12.991(3)
_cell_measurement_temperature 296(2)
_cell_volume 716.3(3)
_computing_cell_refinement 'Bruker SMART'
_computing_data_collection 'Bruker SMART'
_computing_data_reduction 'Bruker SAINT'
_computing_molecular_graphics 'Bruker SHELXTL'
_computing_publication_material 'Bruker SHELXTL'
_computing_structure_refinement 'SHELXL-97 (Sheldrick, 1997)'
_computing_structure_solution 'SHELXS-97 (Sheldrick, 1990)'
_diffrn_ambient_temperature 296(2)
_diffrn_measured_fraction_theta_full 0.931
_diffrn_measured_fraction_theta_max 0.931
_diffrn_measurement_device_type 'CCD area detector'
_diffrn_measurement_method 'phi and omega scans'
_diffrn_radiation_monochromator graphite
_diffrn_radiation_source 'fine-focus sealed tube'
_diffrn_radiation_type MoK\a
_diffrn_radiation_wavelength 0.71073
_diffrn_reflns_av_R_equivalents 0.1667
_diffrn_reflns_av_sigmaI/netI 0.1022
_diffrn_reflns_limit_h_max 9
_diffrn_reflns_limit_h_min -9
_diffrn_reflns_limit_k_max 10
_diffrn_reflns_limit_k_min -10
_diffrn_reflns_limit_l_max 15
_diffrn_reflns_limit_l_min -16
_diffrn_reflns_number 8628
_diffrn_reflns_theta_full 26.99
_diffrn_reflns_theta_max 26.99
_diffrn_reflns_theta_min 1.66
_exptl_absorpt_coefficient_mu 0.090
_exptl_absorpt_correction_type none
_exptl_crystal_colour colourless
_exptl_crystal_density_diffrn 1.304
_exptl_crystal_density_method 'not measured'
_exptl_crystal_description blocks
_exptl_crystal_F_000 296
_exptl_crystal_size_max 0.38
_exptl_crystal_size_mid 0.26
_exptl_crystal_size_min 0.18
_refine_diff_density_max 0.199
_refine_diff_density_min -0.416
_refine_diff_density_rms 0.076
_refine_ls_extinction_method none
_refine_ls_goodness_of_fit_ref 1.037
_refine_ls_hydrogen_treatment constr
_refine_ls_matrix_type full
_refine_ls_number_parameters 192
_refine_ls_number_reflns 2893
_refine_ls_number_restraints 0
_refine_ls_restrained_S_all 1.037
_refine_ls_R_factor_all 0.1448
_refine_ls_R_factor_gt 0.0943
_refine_ls_shift/su_max 0.000
_refine_ls_shift/su_mean 0.000
_refine_ls_structure_factor_coef Fsqd
_refine_ls_weighting_details 'calc w=1/[\s^2^(Fo^2^)+(0.1960P)^2^+0.0000P] where P=(Fo^2^+2Fc^2^)/3'
_refine_ls_weighting_scheme calc
_refine_ls_wR_factor_gt 0.2623
_refine_ls_wR_factor_ref 0.3423
_reflns_number_gt 1508
_reflns_number_total 2893
_reflns_threshold_expression >2sigma(I)
_cod_data_source_file ic701639n-file004.cif
_cod_data_source_block mntolqno_0m
_cod_depositor_comments
;
The following automatic conversions were performed:
'_symmetry_cell_setting' value 'Triclinic' changed to 'triclinic'
according to '/home/saulius/struct/CIF-dictionaries/cif_core.dic'
dictionary named 'cif_core.dic' version 2.4.1 from 2010-06-29.

Automatic conversion script
Id: cif_fix_enum 1527 2010-12-29 10:47:43Z saulius 
;
_cod_original_cell_volume 716.3(2)
_cod_database_code 4304166

loop_
_symmetry_equiv_pos_as_xyz
'x, y, z'
'-x, -y, -z'

loop_
_atom_site_label
_atom_site_type_symbol
_atom_site_fract_x
_atom_site_fract_y
_atom_site_fract_z
_atom_site_U_iso_or_equiv
_atom_site_adp_type
_atom_site_occupancy
_atom_site_symmetry_multiplicity
_atom_site_calc_flag
_atom_site_refinement_flags
_atom_site_disorder_assembly
_atom_site_disorder_group
C17 C 0.7341(4) 0.6139(4) 0.1010(2) 0.0619(9) Uani 1 1 d . . .
N1 N 0.7603(4) 0.7756(4) 0.07911(19) 0.0661(8) Uani 1 1 d . . .
O3 O 0.7600(3) 0.9184(3) 0.15833(17) 0.0813(8) Uani 1 1 d . . .
O2 O 0.0633(3) 0.0872(3) 0.30424(18) 0.0888(9) Uani 1 1 d . . .
H2 H -0.0359 0.0210 0.2593 0.133 Uiso 1 1 calc R . .
C12 C 0.7372(4) 0.4649(5) 0.0169(2) 0.0653(9) Uani 1 1 d . . .
C2 C 0.3651(5) 0.1129(4) 0.3634(2) 0.0657(9) Uani 1 1 d . . .
O1 O 0.1800(4) -0.0731(3) 0.18663(18) 0.0925(9) Uani 1 1 d . . .
C16 C 0.7084(5) 0.6015(4) 0.2052(2) 0.0728(10) Uani 1 1 d . . .
H16 H 0.7082 0.7010 0.2605 0.087 Uiso 1 1 calc R . .
C1 C 0.1961(5) 0.0333(5) 0.2752(2) 0.0682(10) Uani 1 1 d . . .
C15 C 0.6834(5) 0.4398(5) 0.2240(3) 0.0762(10) Uani 1 1 d . . .
H15 H 0.6646 0.4290 0.2927 0.091 Uiso 1 1 calc R . .
C9 C 0.7854(5) 0.7903(5) -0.0199(3) 0.0763(10) Uani 1 1 d . . .
H9 H 0.7999 0.8993 -0.0332 0.092 Uiso 1 1 calc R . .
C11 C 0.7685(4) 0.4866(5) -0.0861(2) 0.0782(11) Uani 1 1 d . . .
H11 H 0.7741 0.3908 -0.1418 0.094 Uiso 1 1 calc R . .
C7 C 0.3849(5) 0.2415(5) 0.4628(3) 0.0784(11) Uani 1 1 d . . .
H7 H 0.2872 0.2764 0.4784 0.094 Uiso 1 1 calc R . .
C3 C 0.5129(5) 0.0630(4) 0.3414(2) 0.0698(10) Uani 1 1 d . . .
H3A H 0.5018 -0.0231 0.2747 0.084 Uiso 1 1 calc R . .
C10 C 0.7903(5) 0.6456(5) -0.1033(3) 0.0802(11) Uani 1 1 d . . .
H10 H 0.8087 0.6589 -0.1715 0.096 Uiso 1 1 calc R . .
C13 C 0.7125(5) 0.3030(5) 0.0409(3) 0.0755(10) Uani 1 1 d . . .
H13 H 0.7144 0.2027 -0.0128 0.091 Uiso 1 1 calc R . .
C4 C 0.6755(5) 0.1407(5) 0.4183(3) 0.0758(10) Uani 1 1 d . . .
H4 H 0.7719 0.1037 0.4034 0.091 Uiso 1 1 calc R . .
C5 C 0.6987(5) 0.2726(5) 0.5173(3) 0.0774(10) Uani 1 1 d . . .
C14 C 0.6856(5) 0.2912(5) 0.1424(3) 0.0825(11) Uani 1 1 d . . .
H14 H 0.6686 0.1826 0.1571 0.099 Uiso 1 1 calc R . .
C6 C 0.5493(5) 0.3188(5) 0.5394(2) 0.0815(11) Uani 1 1 d . . .
H6 H 0.5595 0.4031 0.6067 0.098 Uiso 1 1 calc R . .
C8 C 0.8795(6) 0.3614(6) 0.6014(3) 0.1028(13) Uani 1 1 d . . .
H8A H 0.8467 0.3244 0.6647 0.154 Uiso 1 1 calc R . .
H8B H 0.9355 0.4962 0.6211 0.154 Uiso 1 1 calc R . .
H8C H 0.9710 0.3201 0.5715 0.154 Uiso 1 1 calc R . .

loop_
_atom_site_aniso_label
_atom_site_aniso_U_11
_atom_site_aniso_U_22
_atom_site_aniso_U_33
_atom_site_aniso_U_23
_atom_site_aniso_U_13
_atom_site_aniso_U_12
C17 0.0625(19) 0.079(2) 0.0546(16) 0.0157(15) -0.0011(14) 0.0455(19)
N1 0.0741(18) 0.0763(19) 0.0599(15) 0.0144(13) -0.0030(12) 0.0500(16)
O3 0.0983(18) 0.0840(18) 0.0742(15) 0.0079(13) -0.0033(12) 0.0643(16)
O2 0.0919(19) 0.104(2) 0.0741(15) 0.0003(13) -0.0039(12) 0.0661(19)
C12 0.069(2) 0.084(2) 0.0545(16) 0.0155(15) 0.0018(14) 0.0491(19)
C2 0.088(2) 0.074(2) 0.0520(16) 0.0216(15) 0.0119(15) 0.051(2)
O1 0.099(2) 0.116(2) 0.0607(14) -0.0037(14) -0.0016(12) 0.0677(18)
C16 0.082(2) 0.093(3) 0.0551(17) 0.0137(17) 0.0031(16) 0.056(2)
C1 0.089(2) 0.073(2) 0.0535(16) 0.0138(15) 0.0100(15) 0.050(2)
C15 0.085(3) 0.095(3) 0.0622(18) 0.0277(18) 0.0041(16) 0.052(2)
C9 0.080(2) 0.089(3) 0.072(2) 0.0288(18) -0.0036(17) 0.048(2)
C11 0.084(3) 0.101(3) 0.0569(18) 0.0148(18) 0.0039(16) 0.056(2)
C7 0.096(3) 0.092(3) 0.0597(19) 0.0121(18) 0.0081(17) 0.062(2)
C3 0.089(3) 0.076(2) 0.0525(17) 0.0131(16) 0.0098(16) 0.050(2)
C10 0.088(3) 0.105(3) 0.0592(18) 0.0287(19) 0.0048(16) 0.053(2)
C13 0.089(2) 0.078(2) 0.072(2) 0.0147(18) 0.0062(17) 0.055(2)
C4 0.081(2) 0.096(3) 0.068(2) 0.0296(19) 0.0128(17) 0.055(2)
C5 0.094(2) 0.090(3) 0.0585(19) 0.0276(18) 0.0061(17) 0.049(2)
C14 0.092(3) 0.093(3) 0.088(2) 0.037(2) 0.0097(19) 0.059(2)
C6 0.106(3) 0.091(3) 0.0503(17) 0.0126(17) 0.0079(18) 0.054(2)
C8 0.109(3) 0.129(3) 0.071(2) 0.030(2) -0.005(2) 0.056(3)

loop_
_atom_type_symbol
_atom_type_description
_atom_type_scat_dispersion_real
_atom_type_scat_dispersion_imag
_atom_type_scat_source
C C 0.0033 0.0016 'International Tables Vol C Tables 4.2.6.8 and 6.1.1.4'
H H 0.0000 0.0000 'International Tables Vol C Tables 4.2.6.8 and 6.1.1.4'
N N 0.0061 0.0033 'International Tables Vol C Tables 4.2.6.8 and 6.1.1.4'
O O 0.0106 0.0060 'International Tables Vol C Tables 4.2.6.8 and 6.1.1.4'

loop_
_geom_angle_atom_site_label_1
_geom_angle_atom_site_label_2
_geom_angle_atom_site_label_3
_geom_angle
_geom_angle_site_symmetry_1
_geom_angle_site_symmetry_3
_geom_angle_publ_flag
N1 C17 C16 120.0(3) . . ?
N1 C17 C12 118.6(3) . . ?
C16 C17 C12 121.3(3) . . ?
O3 N1 C9 119.9(3) . . ?
O3 N1 C17 119.2(2) . . ?
C9 N1 C17 120.9(3) . . ?
C1 O2 H2 109.5 . . ?
C13 C12 C17 117.8(3) . . ?
C13 C12 C11 123.1(3) . . ?
C17 C12 C11 119.1(3) . . ?
C7 C2 C3 119.0(3) . . ?
C7 C2 C1 122.7(3) . . ?
C3 C2 C1 118.2(3) . . ?
C15 C16 C17 118.4(3) . . ?
C15 C16 H16 120.8 . . ?
C17 C16 H16 120.8 . . ?
O1 C1 O2 122.8(3) . . ?
O1 C1 C2 123.6(3) . . ?
O2 C1 C2 113.6(2) . . ?
C16 C15 C14 121.2(3) . . ?
C16 C15 H15 119.4 . . ?
C14 C15 H15 119.4 . . ?
N1 C9 C10 121.2(3) . . ?
N1 C9 H9 119.4 . . ?
C10 C9 H9 119.4 . . ?
C10 C11 C12 119.8(3) . . ?
C10 C11 H11 120.1 . . ?
C12 C11 H11 120.1 . . ?
C2 C7 C6 120.4(3) . . ?
C2 C7 H7 119.8 . . ?
C6 C7 H7 119.8 . . ?
C4 C3 C2 120.1(3) . . ?
C4 C3 H3A 120.0 . . ?
C2 C3 H3A 120.0 . . ?
C11 C10 C9 120.4(3) . . ?
C11 C10 H10 119.8 . . ?
C9 C10 H10 119.8 . . ?
C14 C13 C12 120.5(3) . . ?
C14 C13 H13 119.7 . . ?
C12 C13 H13 119.7 . . ?
C3 C4 C5 121.4(3) . . ?
C3 C4 H4 119.3 . . ?
C5 C4 H4 119.3 . . ?
C4 C5 C6 118.1(3) . . ?
C4 C5 C8 121.6(3) . . ?
C6 C5 C8 120.3(3) . . ?
C13 C14 C15 120.7(3) . . ?
C13 C14 H14 119.7 . . ?
C15 C14 H14 119.7 . . ?
C7 C6 C5 121.0(3) . . ?
C7 C6 H6 119.5 . . ?
C5 C6 H6 119.5 . . ?
C5 C8 H8A 109.5 . . ?
C5 C8 H8B 109.5 . . ?
H8A C8 H8B 109.5 . . ?
C5 C8 H8C 109.5 . . ?
H8A C8 H8C 109.5 . . ?
H8B C8 H8C 109.5 . . ?

loop_
_geom_bond_atom_site_label_1
_geom_bond_atom_site_label_2
_geom_bond_distance
_geom_bond_site_symmetry_2
_geom_bond_publ_flag
C17 N1 1.382(4) . ?
C17 C16 1.399(4) . ?
C17 C12 1.411(4) . ?
N1 O3 1.334(3) . ?
N1 C9 1.337(4) . ?
O2 C1 1.314(3) . ?
O2 H2 0.8200 . ?
C12 C13 1.400(5) . ?
C12 C11 1.411(4) . ?
C2 C7 1.381(4) . ?
C2 C3 1.390(4) . ?
C2 C1 1.495(5) . ?
O1 C1 1.203(3) . ?
C16 C15 1.365(4) . ?
C16 H16 0.9300 . ?
C15 C14 1.389(4) . ?
C15 H15 0.9300 . ?
C9 C10 1.388(4) . ?
C9 H9 0.9300 . ?
C11 C10 1.342(4) . ?
C11 H11 0.9300 . ?
C7 C6 1.383(5) . ?
C7 H7 0.9300 . ?
C3 C4 1.375(4) . ?
C3 H3A 0.9300 . ?
C10 H10 0.9300 . ?
C13 C14 1.363(5) . ?
C13 H13 0.9300 . ?
C4 C5 1.383(5) . ?
C4 H4 0.9300 . ?
C5 C6 1.384(5) . ?
C5 C8 1.516(5) . ?
C14 H14 0.9300 . ?
C6 H6 0.9300 . ?
C8 H8A 0.9600 . ?
C8 H8B 0.9600 . ?
C8 H8C 0.9600 . ?

loop_
_geom_torsion_atom_site_label_1
_geom_torsion_atom_site_label_2
_geom_torsion_atom_site_label_3
_geom_torsion_atom_site_label_4
_geom_torsion
_geom_torsion_site_symmetry_1
_geom_torsion_site_symmetry_2
_geom_torsion_site_symmetry_3
_geom_torsion_site_symmetry_4
_geom_torsion_publ_flag
C16 C17 N1 O3 -0.2(4) . . . . ?
C12 C17 N1 O3 -179.2(2) . . . . ?
C16 C17 N1 C9 179.9(3) . . . . ?
C12 C17 N1 C9 0.9(4) . . . . ?
N1 C17 C12 C13 179.3(2) . . . . ?
C16 C17 C12 C13 0.4(5) . . . . ?
N1 C17 C12 C11 0.6(4) . . . . ?
C16 C17 C12 C11 -178.4(2) . . . . ?
N1 C17 C16 C15 -179.8(3) . . . . ?
C12 C17 C16 C15 -0.9(5) . . . . ?
C7 C2 C1 O1 177.0(3) . . . . ?
C3 C2 C1 O1 0.8(6) . . . . ?
C7 C2 C1 O2 -4.5(5) . . . . ?
C3 C2 C1 O2 179.3(3) . . . . ?
C17 C16 C15 C14 0.8(5) . . . . ?
O3 N1 C9 C10 178.7(3) . . . . ?
C17 N1 C9 C10 -1.4(5) . . . . ?
C13 C12 C11 C10 179.7(3) . . . . ?
C17 C12 C11 C10 -1.6(5) . . . . ?
C3 C2 C7 C6 -0.2(5) . . . . ?
C1 C2 C7 C6 -176.4(3) . . . . ?
C7 C2 C3 C4 0.3(5) . . . . ?
C1 C2 C3 C4 176.6(3) . . . . ?
C12 C11 C10 C9 1.1(5) . . . . ?
N1 C9 C10 C11 0.4(5) . . . . ?
C17 C12 C13 C14 0.3(5) . . . . ?
C11 C12 C13 C14 179.0(3) . . . . ?
C2 C3 C4 C5 -1.6(6) . . . . ?
C3 C4 C5 C6 2.8(6) . . . . ?
C3 C4 C5 C8 -178.7(3) . . . . ?
C12 C13 C14 C15 -0.4(6) . . . . ?
C16 C15 C14 C13 -0.2(6) . . . . ?
C2 C7 C6 C5 1.4(6) . . . . ?
C4 C5 C6 C7 -2.7(6) . . . . ?
C8 C5 C6 C7 178.8(3) . . . . ?
